data_1520664
loop_
_publ_author_name
'Li, De-Yao'
'Wei, Yin'
'Marek, Ilan'
'Tang, Xiang-Ying'
'Shi, Min'

_publ_section_title
;
 Gold(i)-catalyzed cycloisomerization of vinylidenecyclopropane-enes via
 carbene or non-carbene processes
;
_journal_issue 10
_journal_name_full 'Chem. Sci.'
_journal_page_first 5519
_journal_paper_doi 10.1039/C5SC01806D
_journal_volume 6
_journal_year 2015
_chemical_formula_moiety 'C20 H16 Br2 O'
_chemical_formula_sum 'C20 H16 Br2 O'
_chemical_formula_weight 432.15
_chemical_name_systematic
; 
 ? 
;
_space_group_IT_number 2
_symmetry_cell_setting triclinic
_symmetry_space_group_name_Hall '-P 1'
_symmetry_space_group_name_H-M 'P -1'
_atom_sites_solution_hydrogens geom
_atom_sites_solution_primary direct
_atom_sites_solution_secondary difmap
_audit_creation_method SHELXL-97
_audit_update_record
;
2014-04-15 deposited with the CCDC.
2015-06-23 downloaded from the CCDC.
;
_cell_angle_alpha 67.0270(10)
_cell_angle_beta 85.3480(10)
_cell_angle_gamma 76.3370(10)
_cell_formula_units_Z 2
_cell_length_a 6.06980(10)
_cell_length_b 11.45890(10)
_cell_length_c 13.8421(3)
_cell_measurement_reflns_used 4140
_cell_measurement_temperature 296(2)
_cell_measurement_theta_max 66.61
_cell_measurement_theta_min 3.47
_cell_volume 861.26(3)
_computing_cell_refinement 'Bruker SAINT'
_computing_data_collection 'Bruker APEX2'
_computing_data_reduction 'Bruker SAINT'
_computing_molecular_graphics 'Bruker SHELXTL'
_computing_publication_material 'Bruker SHELXTL'
_computing_structure_refinement 'SHELXL-97 (Sheldrick, 2008)'
_computing_structure_solution 'SHELXS-97 (Sheldrick, 2008)'
_diffrn_ambient_temperature 296(2)
_diffrn_measured_fraction_theta_full 0.901
_diffrn_measured_fraction_theta_max 0.901
_diffrn_measurement_device_type 'Bruker APEX-II CCD'
_diffrn_measurement_method '\f and \w scans'
_diffrn_radiation_monochromator graphite
_diffrn_radiation_source 'fine-focus sealed tube'
_diffrn_radiation_type CuK\a
_diffrn_radiation_wavelength 1.54178
_diffrn_reflns_av_R_equivalents 0.0199
_diffrn_reflns_av_sigmaI/netI 0.0278
_diffrn_reflns_limit_h_max 7
_diffrn_reflns_limit_h_min -7
_diffrn_reflns_limit_k_max 12
_diffrn_reflns_limit_k_min -13
_diffrn_reflns_limit_l_max 16
_diffrn_reflns_limit_l_min -16
_diffrn_reflns_number 5017
_diffrn_reflns_theta_full 66.95
_diffrn_reflns_theta_max 66.95
_diffrn_reflns_theta_min 3.47
_diffrn_standards_number 0
_exptl_absorpt_coefficient_mu 5.971
_exptl_absorpt_correction_T_max 0.7529
_exptl_absorpt_correction_T_min 0.4926
_exptl_absorpt_correction_type multi-scan
_exptl_absorpt_process_details SADABS
_exptl_crystal_colour colorless
_exptl_crystal_density_diffrn 1.666
_exptl_crystal_density_method 'not measured'
_exptl_crystal_description prismatic
_exptl_crystal_F_000 428
_exptl_crystal_size_max 0.25
_exptl_crystal_size_mid 0.15
_exptl_crystal_size_min 0.12
_refine_diff_density_max 0.452
_refine_diff_density_min -0.522
_refine_diff_density_rms 0.075
_refine_ls_extinction_method none
_refine_ls_goodness_of_fit_ref 1.058
_refine_ls_hydrogen_treatment constr
_refine_ls_matrix_type full
_refine_ls_number_parameters 208
_refine_ls_number_reflns 2759
_refine_ls_number_restraints 0
_refine_ls_restrained_S_all 1.058
_refine_ls_R_factor_all 0.0373
_refine_ls_R_factor_gt 0.0364
_refine_ls_shift/su_max 0.001
_refine_ls_shift/su_mean 0.000
_refine_ls_structure_factor_coef Fsqd
_refine_ls_weighting_details 'calc w=1/[\s^2^(Fo^2^)+(0.0551P)^2^+0.7482P] where P=(Fo^2^+2Fc^2^)/3'
_refine_ls_weighting_scheme calc
_refine_ls_wR_factor_gt 0.1006
_refine_ls_wR_factor_ref 0.1015
_reflns_number_gt 2649
_reflns_number_total 2759
_reflns_threshold_expression >2sigma(I)
_cod_data_source_file c5sc01806d2.cif
_cod_data_source_block 214
_cod_depositor_comments 'Adding full bibliography for 1520661--1520664.cif.'
_cod_original_cell_volume 861.26(2)
_cod_database_code 1520664

loop_
_symmetry_equiv_pos_as_xyz
'x, y, z'
'-x, -y, -z'

loop_
_atom_site_label
_atom_site_type_symbol
_atom_site_fract_x
_atom_site_fract_y
_atom_site_fract_z
_atom_site_U_iso_or_equiv
_atom_site_adp_type
_atom_site_occupancy
_atom_site_symmetry_multiplicity
_atom_site_calc_flag
_atom_site_refinement_flags
Br1 Br -0.19319(7) 0.01024(4) 1.13335(3) 0.06232(16) Uani 1 1 d .
Br2 Br 0.22526(7) 0.08826(5) 0.53100(4) 0.07576(18) Uani 1 1 d .
O1 O -0.9288(4) 0.3979(2) 0.83271(17) 0.0508(5) Uani 1 1 d .
C1 C -0.4747(5) 0.3764(3) 0.7573(2) 0.0396(6) Uani 1 1 d .
C2 C -0.5558(6) 0.5039(3) 0.7145(2) 0.0469(7) Uani 1 1 d .
C3 C -0.6857(6) 0.6062(3) 0.7529(3) 0.0520(8) Uani 1 1 d .
C4 C -0.9054(6) 0.6174(4) 0.8114(3) 0.0568(8) Uani 1 1 d .
H4A H -0.9998 0.7059 0.7869 0.068 Uiso 1 1 calc R
C5 C -1.0409(6) 0.5138(4) 0.8484(3) 0.0572(8) Uani 1 1 d .
H5A H -1.0715 0.4920 0.9225 0.069 Uiso 1 1 calc R
H5B H -1.1854 0.5482 0.8112 0.069 Uiso 1 1 calc R
C6 C -0.7570(5) 0.3154(3) 0.9019(2) 0.0411(6) Uani 1 1 d .
C7 C -0.8084(6) 0.2440(3) 1.0045(3) 0.0515(8) Uani 1 1 d .
H7A H -0.9573 0.2575 1.0271 0.062 Uiso 1 1 calc R
C8 C -0.6414(6) 0.1533(3) 1.0733(2) 0.0507(8) Uani 1 1 d .
H8A H -0.6759 0.1062 1.1423 0.061 Uiso 1 1 calc R
C9 C -0.4230(5) 0.1340(3) 1.0379(2) 0.0428(6) Uani 1 1 d .
C10 C -0.3672(5) 0.2026(3) 0.9351(2) 0.0390(6) Uani 1 1 d .
H10A H -0.2188 0.1856 0.9126 0.047 Uiso 1 1 calc R
C11 C -0.5343(5) 0.2972(3) 0.8655(2) 0.0374(6) Uani 1 1 d .
C12 C -0.5231(8) 0.6089(4) 0.6084(3) 0.0763(13) Uani 1 1 d .
H12A H -0.6089 0.6105 0.5516 0.092 Uiso 1 1 calc R
H12B H -0.3654 0.6078 0.5896 0.092 Uiso 1 1 calc R
C13 C -0.6330(8) 0.7136(4) 0.6516(3) 0.0790(13) Uani 1 1 d .
H13A H -0.5277 0.7600 0.6614 0.095 Uiso 1 1 calc R
H13B H -0.7668 0.7735 0.6127 0.095 Uiso 1 1 calc R
C14 C -0.6882(6) 0.6044(4) 0.8622(3) 0.0563(8) Uani 1 1 d .
H14A H -0.6269 0.5223 0.9186 0.068 Uiso 1 1 calc R
H14B H -0.6625 0.6806 0.8703 0.068 Uiso 1 1 calc R
C15 C -0.3098(5) 0.3077(3) 0.7001(2) 0.0384(6) Uani 1 1 d .
C16 C -0.1177(5) 0.3531(3) 0.6551(2) 0.0451(7) Uani 1 1 d .
H16A H -0.0947 0.4285 0.6591 0.054 Uiso 1 1 calc R
C17 C 0.0401(5) 0.2885(3) 0.6043(2) 0.0481(7) Uani 1 1 d .
H17A H 0.1684 0.3195 0.5750 0.058 Uiso 1 1 calc R
C18 C 0.0036(5) 0.1777(3) 0.5982(2) 0.0466(7) Uani 1 1 d .
C19 C -0.1855(6) 0.1301(3) 0.6411(2) 0.0482(7) Uani 1 1 d .
H19A H -0.2089 0.0556 0.6355 0.058 Uiso 1 1 calc R
C20 C -0.3400(5) 0.1951(3) 0.6925(2) 0.0448(7) Uani 1 1 d .
H20A H -0.4666 0.1626 0.7227 0.054 Uiso 1 1 calc R

loop_
_atom_site_aniso_label
_atom_site_aniso_U_11
_atom_site_aniso_U_22
_atom_site_aniso_U_33
_atom_site_aniso_U_23
_atom_site_aniso_U_13
_atom_site_aniso_U_12
Br1 0.0675(3) 0.0541(2) 0.0423(2) 0.00404(16) -0.00005(17) -0.00997(17)
Br2 0.0675(3) 0.0770(3) 0.0906(3) -0.0509(3) 0.0292(2) -0.0071(2)
O1 0.0403(12) 0.0693(14) 0.0483(12) -0.0301(11) -0.0021(10) -0.0084(10)
C1 0.0411(15) 0.0484(16) 0.0272(13) -0.0149(12) 0.0035(12) -0.0063(12)
C2 0.0508(18) 0.0513(17) 0.0282(13) -0.0103(13) 0.0039(13) -0.0018(13)
C3 0.056(2) 0.0444(17) 0.0454(17) -0.0139(14) 0.0059(15) 0.0000(14)
C4 0.053(2) 0.0564(19) 0.0561(19) -0.0268(16) 0.0043(16) 0.0051(15)
C5 0.0376(17) 0.076(2) 0.059(2) -0.0346(18) -0.0012(16) -0.0001(15)
C6 0.0404(16) 0.0509(16) 0.0366(14) -0.0213(13) 0.0035(13) -0.0115(12)
C7 0.0453(17) 0.065(2) 0.0495(18) -0.0261(16) 0.0196(15) -0.0221(15)
C8 0.060(2) 0.0539(18) 0.0350(15) -0.0110(13) 0.0176(14) -0.0231(15)
C9 0.0521(18) 0.0393(14) 0.0323(14) -0.0078(12) 0.0027(13) -0.0125(12)
C10 0.0410(15) 0.0409(14) 0.0321(13) -0.0120(11) 0.0080(12) -0.0095(11)
C11 0.0416(15) 0.0424(14) 0.0302(13) -0.0158(11) 0.0048(12) -0.0111(11)
C12 0.096(3) 0.059(2) 0.0396(18) 0.0008(16) 0.0150(19) 0.007(2)
C13 0.095(3) 0.047(2) 0.068(2) -0.0055(18) 0.019(2) -0.0001(19)
C14 0.055(2) 0.062(2) 0.060(2) -0.0352(17) 0.0072(17) -0.0106(15)
C15 0.0421(16) 0.0437(15) 0.0242(12) -0.0109(11) 0.0022(11) -0.0042(11)
C16 0.0516(18) 0.0516(17) 0.0349(14) -0.0195(13) 0.0080(13) -0.0141(13)
C17 0.0461(17) 0.0602(18) 0.0390(15) -0.0206(14) 0.0118(14) -0.0145(14)
C18 0.0455(17) 0.0520(17) 0.0366(15) -0.0196(13) 0.0083(13) 0.0017(13)
C19 0.0564(19) 0.0424(15) 0.0428(16) -0.0171(13) 0.0079(14) -0.0066(13)
C20 0.0459(17) 0.0459(16) 0.0361(14) -0.0112(12) 0.0065(13) -0.0083(12)

loop_
_atom_type_symbol
_atom_type_description
_atom_type_scat_dispersion_real
_atom_type_scat_dispersion_imag
_atom_type_scat_source
C C 0.0181 0.0091 'International Tables Vol C Tables 4.2.6.8 and 6.1.1.4'
H H 0.0000 0.0000 'International Tables Vol C Tables 4.2.6.8 and 6.1.1.4'
O O 0.0492 0.0322 'International Tables Vol C Tables 4.2.6.8 and 6.1.1.4'
Br Br -0.6763 1.2805 'International Tables Vol C Tables 4.2.6.8 and 6.1.1.4'

loop_
_geom_angle_atom_site_label_1
_geom_angle_atom_site_label_2
_geom_angle_atom_site_label_3
_geom_angle
C6 O1 C5 117.2(2)
C2 C1 C11 121.6(3)
C2 C1 C15 121.0(3)
C11 C1 C15 117.3(3)
C1 C2 C3 135.6(3)
C1 C2 C12 133.4(3)
C3 C2 C12 90.4(3)
C14 C3 C2 127.7(3)
C14 C3 C4 59.5(2)
C2 C3 C4 132.3(3)
C14 C3 C13 126.7(3)
C2 C3 C13 90.5(3)
C4 C3 C13 123.9(3)
C14 C4 C5 123.4(3)
C14 C4 C3 60.1(2)
C5 C4 C3 123.3(3)
C14 C4 H4A 113.3
C5 C4 H4A 113.3
C3 C4 H4A 113.3
O1 C5 C4 113.3(3)
O1 C5 H5A 108.9
C4 C5 H5A 108.9
O1 C5 H5B 108.9
C4 C5 H5B 108.9
H5A C5 H5B 107.7
O1 C6 C7 119.6(3)
O1 C6 C11 119.3(3)
C7 C6 C11 120.9(3)
C8 C7 C6 120.8(3)
C8 C7 H7A 119.6
C6 C7 H7A 119.6
C9 C8 C7 118.6(3)
C9 C8 H8A 120.7
C7 C8 H8A 120.7
C8 C9 C10 121.8(3)
C8 C9 Br1 118.4(2)
C10 C9 Br1 119.7(2)
C9 C10 C11 119.9(3)
C9 C10 H10A 120.0
C11 C10 H10A 120.0
C10 C11 C6 117.9(3)
C10 C11 C1 120.5(3)
C6 C11 C1 121.6(3)
C2 C12 C13 89.5(3)
C2 C12 H12A 113.7
C13 C12 H12A 113.7
C2 C12 H12B 113.7
C13 C12 H12B 113.7
H12A C12 H12B 111.0
C3 C13 C12 89.0(3)
C3 C13 H13A 113.8
C12 C13 H13A 113.8
C3 C13 H13B 113.8
C12 C13 H13B 113.8
H13A C13 H13B 111.0
C4 C14 C3 60.4(2)
C4 C14 H14A 117.7
C3 C14 H14A 117.7
C4 C14 H14B 117.7
C3 C14 H14B 117.7
H14A C14 H14B 114.8
C20 C15 C16 118.0(3)
C20 C15 C1 121.3(3)
C16 C15 C1 120.7(3)
C17 C16 C15 121.4(3)
C17 C16 H16A 119.3
C15 C16 H16A 119.3
C18 C17 C16 118.8(3)
C18 C17 H17A 120.6
C16 C17 H17A 120.6
C17 C18 C19 121.5(3)
C17 C18 Br2 118.2(2)
C19 C18 Br2 120.3(2)
C18 C19 C20 118.9(3)
C18 C19 H19A 120.5
C20 C19 H19A 120.5
C19 C20 C15 121.4(3)
C19 C20 H20A 119.3
C15 C20 H20A 119.3

loop_
_geom_bond_atom_site_label_1
_geom_bond_atom_site_label_2
_geom_bond_distance
Br1 C9 1.898(3)
Br2 C18 1.901(3)
O1 C6 1.374(4)
O1 C5 1.431(4)
C1 C2 1.327(4)
C1 C11 1.485(4)
C1 C15 1.495(4)
C2 C3 1.504(4)
C2 C12 1.526(4)
C3 C14 1.503(5)
C3 C4 1.508(5)
C3 C13 1.533(5)
C4 C14 1.494(5)
C4 C5 1.506(6)
C4 H4A 0.9800
C5 H5A 0.9700
C5 H5B 0.9700
C6 C7 1.388(4)
C6 C11 1.400(4)
C7 C8 1.379(5)
C7 H7A 0.9300
C8 C9 1.374(5)
C8 H8A 0.9300
C9 C10 1.390(4)
C10 C11 1.399(4)
C10 H10A 0.9300
C12 C13 1.536(6)
C12 H12A 0.9700
C12 H12B 0.9700
C13 H13A 0.9700
C13 H13B 0.9700
C14 H14A 0.9700
C14 H14B 0.9700
C15 C20 1.389(4)
C15 C16 1.391(4)
C16 C17 1.386(4)
C16 H16A 0.9300
C17 C18 1.375(5)
C17 H17A 0.9300
C18 C19 1.378(5)
C19 C20 1.385(4)
C19 H19A 0.9300
C20 H20A 0.9300

loop_
_geom_torsion_atom_site_label_1
_geom_torsion_atom_site_label_2
_geom_torsion_atom_site_label_3
_geom_torsion_atom_site_label_4
_geom_torsion
C11 C1 C2 C3 9.7(6)
C15 C1 C2 C3 -167.1(4)
C11 C1 C2 C12 178.8(4)
C15 C1 C2 C12 2.0(6)
C1 C2 C3 C14 26.6(7)
C12 C2 C3 C14 -145.5(4)
C1 C2 C3 C4 -53.9(7)
C12 C2 C3 C4 134.0(4)
C1 C2 C3 C13 166.4(5)
C12 C2 C3 C13 -5.7(4)
C2 C3 C4 C14 115.1(4)
C13 C3 C4 C14 -116.1(4)
C14 C3 C4 C5 -112.4(4)
C2 C3 C4 C5 2.7(6)
C13 C3 C4 C5 131.5(4)
C6 O1 C5 C4 77.0(4)
C14 C4 C5 O1 -67.3(4)
C3 C4 C5 O1 6.4(5)
C5 O1 C6 C7 71.0(4)
C5 O1 C6 C11 -113.8(3)
O1 C6 C7 C8 175.1(3)
C11 C6 C7 C8 -0.1(5)
C6 C7 C8 C9 -0.6(5)
C7 C8 C9 C10 -0.4(5)
C7 C8 C9 Br1 179.4(2)
C8 C9 C10 C11 2.1(5)
Br1 C9 C10 C11 -177.7(2)
C9 C10 C11 C6 -2.7(4)
C9 C10 C11 C1 176.6(3)
O1 C6 C11 C10 -173.5(2)
C7 C6 C11 C10 1.7(4)
O1 C6 C11 C1 7.3(4)
C7 C6 C11 C1 -177.5(3)
C2 C1 C11 C10 -135.5(3)
C15 C1 C11 C10 41.5(4)
C2 C1 C11 C6 43.7(4)
C15 C1 C11 C6 -139.3(3)
C1 C2 C12 C13 -166.7(4)
C3 C2 C12 C13 5.7(4)
C14 C3 C13 C12 146.1(4)
C2 C3 C13 C12 5.7(3)
C4 C3 C13 C12 -139.1(4)
C2 C12 C13 C3 -5.6(3)
C5 C4 C14 C3 112.4(4)
C2 C3 C14 C4 -122.2(4)
C13 C3 C14 C4 111.6(4)
C2 C1 C15 C20 -131.9(3)
C11 C1 C15 C20 51.1(4)
C2 C1 C15 C16 49.8(4)
C11 C1 C15 C16 -127.2(3)
C20 C15 C16 C17 -0.2(5)
C1 C15 C16 C17 178.1(3)
C15 C16 C17 C18 0.5(5)
C16 C17 C18 C19 0.0(5)
C16 C17 C18 Br2 -178.6(2)
C17 C18 C19 C20 -0.8(5)
Br2 C18 C19 C20 177.9(2)
C18 C19 C20 C15 1.1(5)
C16 C15 C20 C19 -0.6(5)
C1 C15 C20 C19 -178.9(3)
